data_7018189
loop_
_publ_author_name
'Vajpayee, Vaishali'
'Song, Young Ho'
'Jung, Young Jun'
'Kang, Se Chan'
'Kim, Hyunuk'
'Kim, In Su'
'Wang, Ming'
'Cook, Timothy R.'
'Stang, Peter J.'
'Chi, Ki-Whan'

_publ_section_title
;
 Coordination-driven self-assembly of ruthenium-based
 molecular-rectangles: Synthesis, characterization, photo-physical and
 anticancer potency studies.
;
_journal_issue 10
_journal_name_full 'Dalton transactions (Cambridge, England : 2003)'
_journal_page_first 3046
_journal_page_last 3052
_journal_paper_doi 10.1039/c2dt11811d
_journal_volume 41
_journal_year 2012
_chemical_formula_moiety 'C72 H72 N4 O8 Ru4, 4(F6 P), C H3 N O2'
_chemical_formula_sum 'C36.5 H37.5 F12 N2.5 O5 P2 Ru2'
_chemical_formula_weight 1083.27
_chemical_name_systematic
;
?
;
_space_group_IT_number 14
_symmetry_cell_setting monoclinic
_symmetry_space_group_name_Hall '-P 2yn'
_symmetry_space_group_name_H-M 'P 1 21/n 1'
_atom_sites_solution_hydrogens geom
_atom_sites_solution_primary direct
_atom_sites_solution_secondary difmap
_audit_creation_method SHELXL-97
_cell_angle_alpha 90.00
_cell_angle_beta 97.55(3)
_cell_angle_gamma 90.00
_cell_formula_units_Z 4
_cell_length_a 8.6300(17)
_cell_length_b 35.969(7)
_cell_length_c 13.430(3)
_cell_measurement_reflns_used 17417
_cell_measurement_temperature 100(2)
_cell_measurement_theta_max 30.36
_cell_measurement_theta_min 1.43
_cell_volume 4132.7(15)
_computing_cell_refinement 'DENZO (Z. Otwinowski and W. Minor, 1997)'
_computing_data_collection 'ADSC Quantum software'
_computing_data_reduction 'HKL2000 (Z. Otwinowski and W. Minor, 1997)'
_computing_molecular_graphics 'Materials Studio 4.1'
_computing_publication_material 'Materials Studio 4.1'
_computing_structure_refinement 'SHELXL-97 (Sheldrick, 1997)'
_computing_structure_solution 'SHELXS-97 (Sheldrick, 1990)'
_diffrn_ambient_temperature 100(2)
_diffrn_measured_fraction_theta_full 0.986
_diffrn_measured_fraction_theta_max 0.841
_diffrn_measurement_device_type 'ADSC Quantum 210'
_diffrn_measurement_method \w-scan
_diffrn_radiation_monochromator graphite
_diffrn_radiation_source synchrotron-PAL
_diffrn_radiation_type synchrotron
_diffrn_radiation_wavelength 0.90000
_diffrn_reflns_av_R_equivalents 0.0339
_diffrn_reflns_av_sigmaI/netI 0.0312
_diffrn_reflns_limit_h_max 8
_diffrn_reflns_limit_h_min -8
_diffrn_reflns_limit_k_max 39
_diffrn_reflns_limit_k_min -40
_diffrn_reflns_limit_l_max 14
_diffrn_reflns_limit_l_min -14
_diffrn_reflns_number 17417
_diffrn_reflns_theta_full 25.00
_diffrn_reflns_theta_max 30.36
_diffrn_reflns_theta_min 1.43
_exptl_absorpt_coefficient_mu 1.697
_exptl_absorpt_correction_T_max 0.9200
_exptl_absorpt_correction_T_min 0.6300
_exptl_absorpt_correction_type multi-scan
_exptl_absorpt_process_details HKL2000
_exptl_crystal_density_diffrn 1.741
_exptl_crystal_density_method 'not measured'
_exptl_crystal_F_000 2160
_exptl_crystal_size_max 0.30
_exptl_crystal_size_mid 0.05
_exptl_crystal_size_min 0.05
_refine_diff_density_max 1.040
_refine_diff_density_min -1.025
_refine_diff_density_rms 0.127
_refine_ls_extinction_method none
_refine_ls_goodness_of_fit_ref 1.023
_refine_ls_hydrogen_treatment constr
_refine_ls_matrix_type full
_refine_ls_number_parameters 561
_refine_ls_number_reflns 5158
_refine_ls_number_restraints 20
_refine_ls_restrained_S_all 1.028
_refine_ls_R_factor_all 0.0679
_refine_ls_R_factor_gt 0.0550
_refine_ls_shift/su_max 0.001
_refine_ls_shift/su_mean 0.000
_refine_ls_structure_factor_coef Fsqd
_refine_ls_weighting_details 'calc w=1/[\s^2^(Fo^2^)+(0.1180P)^2^+8.0115P] where P=(Fo^2^+2Fc^2^)/3'
_refine_ls_weighting_scheme calc
_refine_ls_wR_factor_gt 0.1557
_refine_ls_wR_factor_ref 0.1656
_reflns_number_gt 4202
_reflns_number_total 5158
_reflns_threshold_expression >2sigma(I)
_cod_data_source_file c2dt11811d.txt
_cod_data_source_block p21n
_cod_depositor_comments
;
The following automatic conversions were performed:

'_symmetry_cell_setting' value 'Monoclinic' changed to 'monoclinic'
according to /home/saulius/struct/CIF-dictionaries/cif_core.dic
dictionary named 'cif_core.dic' version 2.4.1 from 2010-06-29.

Automatic conversion script
Id: cif_fix_values 1715 2011-07-08 13:25:40Z adriana 
;
_cod_original_cell_volume 4132.7(14)
_cod_original_sg_symbol_H-M P2(1)/n
_cod_original_formula_sum 'C36.50 H37.50 F12 N2.50 O5 P2 Ru2'
_cod_database_code 7018189

loop_
_symmetry_equiv_pos_as_xyz
'x, y, z'
'-x+1/2, y+1/2, -z+1/2'
'-x, -y, -z'
'x-1/2, -y-1/2, z-1/2'

loop_
_atom_site_label
_atom_site_type_symbol
_atom_site_fract_x
_atom_site_fract_y
_atom_site_fract_z
_atom_site_U_iso_or_equiv
_atom_site_adp_type
_atom_site_occupancy
_atom_site_symmetry_multiplicity
_atom_site_calc_flag
_atom_site_refinement_flags
Ru1 Ru 0.56203(7) 0.147503(15) 0.02158(4) 0.0477(2) Uani 1 1 d .
Ru2 Ru 0.28678(7) 0.161439(15) 0.36621(4) 0.0451(2) Uani 1 1 d .
P1 P 0.3329(3) 0.06285(6) 0.67826(14) 0.0661(7) Uani 1 1 d .
P2 P 0.0382(3) 0.22830(6) -0.27824(15) 0.0614(6) Uani 1 1 d .
F1 F 0.4418(7) 0.05057(13) 0.7781(3) 0.0879(17) Uani 1 1 d .
F2 F 0.2839(7) 0.09931(14) 0.7334(4) 0.0907(16) Uani 1 1 d .
F3 F 0.4747(6) 0.08448(16) 0.6427(4) 0.0889(16) Uani 1 1 d .
F4 F 0.1851(8) 0.04169(15) 0.7132(4) 0.1006(19) Uani 1 1 d .
F5 F 0.3758(7) 0.02598(14) 0.6240(4) 0.101(2) Uani 1 1 d .
F6 F 0.2203(6) 0.07556(12) 0.5783(3) 0.0709(13) Uani 1 1 d .
F7 F 0.1378(6) 0.19223(13) -0.2424(4) 0.0807(15) Uani 1 1 d .
F8 F 0.0950(6) 0.24873(14) -0.1744(4) 0.0811(15) Uani 1 1 d .
F9 F 0.1881(6) 0.24466(15) -0.3236(4) 0.0896(16) Uani 1 1 d .
F10 F -0.0617(6) 0.26463(12) -0.3148(3) 0.0737(13) Uani 1 1 d .
F11 F -0.1093(6) 0.21243(13) -0.2312(3) 0.0728(13) Uani 1 1 d .
F12 F -0.0199(6) 0.20855(13) -0.3824(3) 0.0782(14) Uani 1 1 d .
O1 O 0.2270(6) 0.15934(12) 0.2087(4) 0.0496(13) Uani 1 1 d .
O2 O 0.5101(6) 0.15899(12) 0.3187(3) 0.0500(13) Uani 1 1 d .
O3 O 0.3399(6) 0.15478(12) 0.0673(3) 0.0483(12) Uani 1 1 d .
O4 O 0.6206(7) 0.15305(13) 0.1780(4) 0.0513(13) Uani 1 1 d .
N1 N 0.3016(7) 0.10307(16) 0.3553(4) 0.0466(15) Uani 1 1 d .
N2 N -0.5167(7) -0.09110(16) -0.0556(4) 0.0486(15) Uani 1 1 d .
C1 C 0.3444(10) 0.15746(18) 0.1620(6) 0.0469(19) Uani 1 1 d .
C2 C 0.5042(10) 0.15697(18) 0.2243(5) 0.0436(18) Uani 1 1 d .
C3 C 0.1516(9) 0.2119(2) 0.3725(5) 0.054(2) Uani 1 1 d .
H3 H 0.1153 0.2251 0.3081 0.065 Uiso 1 1 calc R
C4 C 0.3029(9) 0.21920(19) 0.4198(5) 0.0527(19) Uani 1 1 d .
H4 H 0.3704 0.2373 0.3887 0.063 Uiso 1 1 calc R
C5 C 0.1288(10) 0.1585(2) 0.4791(6) 0.056(2) Uani 1 1 d .
H5 H 0.0777 0.1342 0.4902 0.067 Uiso 1 1 calc R
C6 C 0.0617(9) 0.1812(2) 0.4002(5) 0.054(2) Uani 1 1 d .
C7 C 0.3734(9) 0.1944(2) 0.4994(5) 0.0509(19) Uani 1 1 d .
C8 C 0.2831(10) 0.16502(19) 0.5288(5) 0.0510(19) Uani 1 1 d .
H8 H 0.3357 0.1451 0.5729 0.061 Uiso 1 1 calc R
C9 C 0.5402(9) 0.2018(2) 0.5425(6) 0.059(2) Uani 1 1 d .
H9 H 0.5968 0.2102 0.4862 0.070 Uiso 1 1 calc R
C10 C 0.6244(11) 0.1674(3) 0.5888(7) 0.083(3) Uani 1 1 d .
H10A H 0.7325 0.1738 0.6149 0.124 Uiso 1 1 calc R
H10B H 0.6242 0.1480 0.5375 0.124 Uiso 1 1 calc R
H10C H 0.5706 0.1582 0.6438 0.124 Uiso 1 1 calc R
C11 C 0.5406(11) 0.2336(3) 0.6152(8) 0.094(3) Uani 1 1 d .
H11A H 0.6483 0.2390 0.6445 0.141 Uiso 1 1 calc R
H11B H 0.4787 0.2268 0.6687 0.141 Uiso 1 1 calc R
H11C H 0.4951 0.2556 0.5797 0.141 Uiso 1 1 calc R
C12 C -0.0962(10) 0.1730(2) 0.3452(7) 0.070(2) Uani 1 1 d .
H12A H -0.1206 0.1466 0.3531 0.106 Uiso 1 1 calc R
H12B H -0.0973 0.1787 0.2738 0.106 Uiso 1 1 calc R
H12C H -0.1745 0.1883 0.3727 0.106 Uiso 1 1 calc R
C13 C 0.1946(9) 0.08365(19) 0.2964(5) 0.0513(19) Uani 1 1 d .
H13 H 0.1102 0.0967 0.2596 0.062 Uiso 1 1 calc R
C14 C 0.4213(10) 0.0842(2) 0.4051(5) 0.054(2) Uani 1 1 d .
H14 H 0.5002 0.0978 0.4457 0.064 Uiso 1 1 calc R
C15 C 0.4361(10) 0.0461(2) 0.4006(5) 0.056(2) Uani 1 1 d .
H15 H 0.5219 0.0339 0.4385 0.067 Uiso 1 1 calc R
C16 C 0.2001(9) 0.04484(19) 0.2860(5) 0.0522(19) Uani 1 1 d .
C17 C 0.3243(10) 0.0260(2) 0.3402(5) 0.062(2) Uani 1 1 d .
H17 H 0.3322 -0.0003 0.3358 0.074 Uiso 1 1 calc R
C18 C 0.0868(10) 0.0264(2) 0.2185(6) 0.057(2) Uani 1 1 d .
C19 C -0.0102(10) 0.0112(2) 0.1597(6) 0.060(2) Uani 1 1 d .
C20 C -0.1229(10) -0.0061(2) 0.0920(5) 0.056(2) Uani 1 1 d .
C21 C -0.2233(10) -0.02064(19) 0.0371(5) 0.055(2) Uani 1 1 d .
C22 C -0.3517(9) -0.03795(19) -0.0239(5) 0.053(2) Uani 1 1 d .
C23 C -0.3975(9) -0.07424(19) -0.0016(5) 0.0496(18) Uani 1 1 d .
H23 H -0.3415 -0.0870 0.0538 0.060 Uiso 1 1 calc R
C24 C -0.4372(10) -0.0196(2) -0.1050(6) 0.060(2) Uani 1 1 d .
H24 H -0.4095 0.0050 -0.1219 0.072 Uiso 1 1 calc R
C25 C -0.5614(9) -0.03716(19) -0.1600(5) 0.053(2) Uani 1 1 d .
H25 H -0.6214 -0.0249 -0.2149 0.064 Uiso 1 1 calc R
C26 C -0.5975(9) -0.0732(2) -0.1338(5) 0.0529(19) Uani 1 1 d .
H26 H -0.6822 -0.0856 -0.1724 0.064 Uiso 1 1 calc R
C27 C 0.4903(11) 0.1639(2) -0.1334(6) 0.059(2) Uani 1 1 d .
H27 H 0.3803 0.1592 -0.1647 0.071 Uiso 1 1 calc R
C28 C 0.5259(10) 0.1967(2) -0.0740(5) 0.056(2) Uani 1 1 d .
C29 C 0.6729(10) 0.1990(2) -0.0140(6) 0.057(2) Uani 1 1 d .
H29 H 0.6899 0.2189 0.0386 0.068 Uiso 1 1 calc R
C30 C 0.7829(10) 0.1693(2) -0.0114(6) 0.060(2) Uani 1 1 d .
H30 H 0.8740 0.1691 0.0429 0.072 Uiso 1 1 calc R
C31 C 0.7518(10) 0.1372(2) -0.0702(6) 0.059(2) Uani 1 1 d .
C32 C 0.4019(10) 0.2251(2) -0.0693(6) 0.064(2) Uani 1 1 d .
H32A H 0.4350 0.2427 -0.0149 0.097 Uiso 1 1 calc R
H32B H 0.3049 0.2129 -0.0568 0.097 Uiso 1 1 calc R
H32C H 0.3840 0.2386 -0.1333 0.097 Uiso 1 1 calc R
C33 C 0.8626(11) 0.1054(2) -0.0684(6) 0.071(2) Uani 1 1 d .
H33 H 0.7985 0.0822 -0.0750 0.085 Uiso 1 1 calc R
C34 C 0.9442(17) 0.1083(4) -0.1623(10) 0.160(7) Uani 1 1 d .
H34A H 1.0175 0.0875 -0.1637 0.240 Uiso 1 1 calc R
H34B H 1.0014 0.1318 -0.1613 0.240 Uiso 1 1 calc R
H34C H 0.8661 0.1073 -0.2222 0.240 Uiso 1 1 calc R
C35 C 0.6024(10) 0.1352(2) -0.1326(6) 0.060(2) Uani 1 1 d .
H35 H 0.5674 0.1106 -0.1618 0.071 Uiso 1 1 calc R
C36 C 0.9737(11) 0.1021(2) 0.0264(7) 0.080(3) Uani 1 1 d .
H36A H 1.0416 0.0805 0.0221 0.119 Uiso 1 1 calc R
H36B H 0.9147 0.0991 0.0834 0.119 Uiso 1 1 calc R
H36C H 1.0377 0.1247 0.0360 0.119 Uiso 1 1 calc R
O1N O -0.1974(16) 0.0624(6) 0.5445(12) 0.124(6) Uani 0.50 1 d PDU
O2N O -0.1433(16) 0.0706(4) 0.3889(12) 0.093(4) Uani 0.50 1 d PDU
N1N N -0.155(2) 0.0660(10) 0.4712(12) 0.139(9) Uani 0.50 1 d PDU
C1N C -0.079(4) 0.0339(11) 0.4774(14) 0.194(15) Uani 0.50 1 d PDU
H1N1 H -0.0294 0.0302 0.4165 0.291 Uiso 0.50 1 calc PR
H1N2 H -0.1528 0.0136 0.4838 0.291 Uiso 0.50 1 calc PR
H1N3 H 0.0012 0.0342 0.5362 0.291 Uiso 0.50 1 calc PR

loop_
_atom_site_aniso_label
_atom_site_aniso_U_11
_atom_site_aniso_U_22
_atom_site_aniso_U_33
_atom_site_aniso_U_23
_atom_site_aniso_U_13
_atom_site_aniso_U_12
Ru1 0.0708(5) 0.0341(4) 0.0382(4) -0.0006(2) 0.0074(3) -0.0041(3)
Ru2 0.0666(5) 0.0333(4) 0.0344(3) -0.0033(2) 0.0031(3) -0.0018(3)
P1 0.117(2) 0.0418(11) 0.0390(11) 0.0018(9) 0.0071(12) 0.0069(12)
P2 0.0816(17) 0.0474(12) 0.0549(12) -0.0012(9) 0.0081(11) 0.0071(11)
F1 0.154(5) 0.056(3) 0.046(3) 0.005(2) -0.014(3) 0.009(3)
F2 0.136(5) 0.059(3) 0.080(3) -0.021(3) 0.023(3) 0.004(3)
F3 0.097(4) 0.110(4) 0.058(3) 0.021(3) 0.005(3) -0.009(3)
F4 0.154(5) 0.089(4) 0.060(3) 0.011(3) 0.016(3) -0.044(4)
F5 0.156(5) 0.065(3) 0.073(3) -0.025(3) -0.018(3) 0.042(3)
F6 0.098(4) 0.060(3) 0.053(3) 0.015(2) 0.005(2) 0.013(3)
F7 0.106(4) 0.050(3) 0.083(3) 0.000(2) 0.001(3) 0.016(3)
F8 0.092(4) 0.072(3) 0.077(3) -0.023(3) -0.002(3) 0.003(3)
F9 0.096(4) 0.077(4) 0.102(4) 0.008(3) 0.033(3) 0.000(3)
F10 0.097(4) 0.048(3) 0.073(3) 0.001(2) 0.001(3) 0.012(2)
F11 0.085(3) 0.073(3) 0.061(3) -0.001(2) 0.015(2) -0.015(3)
F12 0.108(4) 0.073(3) 0.052(3) -0.011(2) 0.004(3) 0.017(3)
O1 0.063(4) 0.038(3) 0.047(3) -0.001(2) 0.003(3) -0.006(2)
O2 0.068(3) 0.039(3) 0.041(3) -0.003(2) -0.001(2) -0.004(2)
O3 0.069(4) 0.041(3) 0.034(3) 0.000(2) 0.001(2) -0.006(2)
O4 0.067(4) 0.036(3) 0.049(3) -0.005(2) 0.001(3) -0.002(2)
N1 0.066(4) 0.044(3) 0.029(3) -0.003(3) 0.003(3) -0.009(3)
N2 0.067(4) 0.044(3) 0.035(3) -0.005(3) 0.006(3) -0.002(3)
C1 0.068(6) 0.026(4) 0.047(5) -0.002(3) 0.007(4) -0.004(3)
C2 0.058(5) 0.035(4) 0.038(4) -0.005(3) 0.006(4) -0.002(3)
C3 0.075(6) 0.042(4) 0.045(4) -0.008(3) 0.007(4) 0.005(4)
C4 0.075(6) 0.038(4) 0.045(4) -0.005(3) 0.007(4) 0.003(4)
C5 0.078(6) 0.036(4) 0.053(5) -0.013(3) 0.008(4) -0.002(4)
C6 0.066(5) 0.045(4) 0.049(4) -0.009(3) 0.002(4) 0.003(4)
C7 0.065(5) 0.047(4) 0.040(4) -0.012(3) 0.003(4) 0.000(4)
C8 0.072(6) 0.036(4) 0.045(4) -0.001(3) 0.007(4) 0.004(4)
C9 0.070(6) 0.049(5) 0.056(5) -0.014(4) 0.002(4) -0.004(4)
C10 0.083(7) 0.077(7) 0.081(6) -0.015(5) -0.017(5) -0.003(5)
C11 0.078(7) 0.094(7) 0.104(8) -0.063(6) -0.010(6) 0.002(5)
C12 0.073(6) 0.059(5) 0.077(6) -0.017(4) 0.001(5) 0.004(4)
C13 0.070(5) 0.044(4) 0.040(4) 0.003(3) 0.008(4) 0.001(4)
C14 0.078(6) 0.046(5) 0.035(4) -0.002(3) 0.003(4) -0.002(4)
C15 0.081(6) 0.041(4) 0.044(4) -0.005(3) 0.001(4) 0.005(4)
C16 0.080(6) 0.037(4) 0.041(4) -0.007(3) 0.013(4) -0.006(4)
C17 0.100(7) 0.032(4) 0.052(5) 0.001(3) 0.008(5) 0.004(4)
C18 0.085(6) 0.034(4) 0.052(5) -0.005(4) 0.005(4) -0.003(4)
C19 0.086(6) 0.038(4) 0.057(5) -0.001(4) 0.014(5) 0.000(4)
C20 0.081(6) 0.039(4) 0.046(4) -0.005(4) 0.004(4) -0.005(4)
C21 0.086(6) 0.031(4) 0.047(4) -0.002(3) 0.009(4) -0.007(4)
C22 0.079(6) 0.038(4) 0.043(4) -0.004(3) 0.011(4) -0.002(4)
C23 0.070(5) 0.039(4) 0.039(4) -0.004(3) 0.005(4) 0.001(4)
C24 0.092(6) 0.034(4) 0.054(5) 0.002(3) 0.015(4) 0.001(4)
C25 0.083(6) 0.034(4) 0.041(4) 0.003(3) 0.002(4) -0.002(4)
C26 0.069(5) 0.049(5) 0.041(4) -0.004(3) 0.008(4) -0.001(4)
C27 0.084(6) 0.045(5) 0.048(4) 0.006(3) 0.016(4) 0.001(4)
C28 0.085(6) 0.040(4) 0.046(4) 0.004(3) 0.015(4) -0.002(4)
C29 0.073(6) 0.040(4) 0.057(5) 0.010(3) 0.007(4) -0.004(4)
C30 0.071(6) 0.043(5) 0.067(5) 0.010(4) 0.011(4) -0.007(4)
C31 0.083(6) 0.044(5) 0.052(5) 0.009(4) 0.020(4) 0.005(4)
C32 0.085(6) 0.054(5) 0.055(5) 0.002(4) 0.009(4) 0.006(4)
C33 0.088(7) 0.061(5) 0.070(6) 0.011(4) 0.034(5) 0.004(5)
C34 0.199(15) 0.141(12) 0.167(13) 0.086(10) 0.127(12) 0.099(11)
C35 0.081(6) 0.051(5) 0.048(4) 0.008(4) 0.015(4) -0.004(4)
C36 0.072(6) 0.053(5) 0.111(8) -0.002(5) 0.004(6) 0.009(4)
O1N 0.053(9) 0.225(18) 0.101(11) 0.041(12) 0.038(8) 0.055(10)
O2N 0.069(9) 0.099(10) 0.117(11) 0.023(9) 0.036(9) -0.012(7)
N1N 0.030(11) 0.26(2) 0.115(15) -0.015(19) -0.016(12) -0.026(13)
C1N 0.17(3) 0.34(4) 0.077(15) -0.07(2) 0.036(17) -0.19(2)

loop_
_atom_type_symbol
_atom_type_description
_atom_type_scat_dispersion_real
_atom_type_scat_dispersion_imag
_atom_type_scat_source
C C -0.0020 0.0028 'International Tables Vol C Tables 4.2.6.8 and 6.1.1.4'
H H 0.0000 0.0000 'International Tables Vol C Tables 4.2.6.8 and 6.1.1.4'
N N -0.0031 0.0056 'International Tables Vol C Tables 4.2.6.8 and 6.1.1.4'
O O -0.0042 0.0102 'International Tables Vol C Tables 4.2.6.8 and 6.1.1.4'
P P 0.1274 0.1530 'International Tables Vol C Tables 4.2.6.8 and 6.1.1.4'
Ru Ru -0.9454 1.2848 'International Tables Vol C Tables 4.2.6.8 and 6.1.1.4'
F F -0.0055 0.0172 'International Tables Vol C Tables 4.2.6.8 and 6.1.1.4'

loop_
_geom_angle_atom_site_label_1
_geom_angle_atom_site_label_2
_geom_angle_atom_site_label_3
_geom_angle
_geom_angle_site_symmetry_1
_geom_angle_site_symmetry_3
O4 Ru1 O3 78.8(2) . .
O4 Ru1 N2 84.40(19) . 3
O3 Ru1 N2 81.7(2) . 3
O4 Ru1 C30 93.9(3) . .
O3 Ru1 C30 151.3(2) . .
N2 Ru1 C30 125.6(3) 3 .
O4 Ru1 C29 94.8(2) . .
O3 Ru1 C29 113.8(2) . .
N2 Ru1 C29 164.1(3) 3 .
C30 Ru1 C29 38.5(3) . .
O4 Ru1 C27 158.6(2) . .
O3 Ru1 C27 95.2(3) . .
N2 Ru1 C27 115.3(2) 3 .
C30 Ru1 C27 81.6(3) . .
C29 Ru1 C27 68.7(3) . .
O4 Ru1 C28 120.4(2) . .
O3 Ru1 C28 90.3(3) . .
N2 Ru1 C28 152.0(3) 3 .
C30 Ru1 C28 69.3(3) . .
C29 Ru1 C28 37.9(3) . .
C27 Ru1 C28 38.5(3) . .
O4 Ru1 C35 156.3(3) . .
O3 Ru1 C35 124.4(3) . .
N2 Ru1 C35 93.9(3) 3 .
C30 Ru1 C35 68.0(3) . .
C29 Ru1 C35 80.5(3) . .
C27 Ru1 C35 37.8(3) . .
C28 Ru1 C35 68.7(3) . .
O4 Ru1 C31 118.4(3) . .
O3 Ru1 C31 162.8(3) . .
N2 Ru1 C31 97.5(3) 3 .
C30 Ru1 C31 37.5(3) . .
C29 Ru1 C31 68.9(3) . .
C27 Ru1 C31 69.5(3) . .
C28 Ru1 C31 82.4(3) . .
C35 Ru1 C31 38.4(3) . .
O1 Ru2 N1 84.48(18) . .
O1 Ru2 O2 78.9(2) . .
N1 Ru2 O2 82.6(2) . .
O1 Ru2 C3 90.4(2) . .
N1 Ru2 C3 151.0(3) . .
O2 Ru2 C3 124.4(2) . .
O1 Ru2 C5 127.2(3) . .
N1 Ru2 C5 92.9(2) . .
O2 Ru2 C5 153.1(3) . .
C3 Ru2 C5 67.8(3) . .
O1 Ru2 C6 96.6(2) . .
N1 Ru2 C6 113.9(3) . .
O2 Ru2 C6 162.6(2) . .
C3 Ru2 C6 38.4(3) . .
C5 Ru2 C6 37.7(3) . .
O1 Ru2 C7 148.0(2) . .
N1 Ru2 C7 125.3(2) . .
O2 Ru2 C7 92.4(2) . .
C3 Ru2 C7 69.0(3) . .
C5 Ru2 C7 68.6(3) . .
C6 Ru2 C7 82.5(3) . .
O1 Ru2 C4 111.0(2) . .
N1 Ru2 C4 164.2(2) . .
O2 Ru2 C4 96.8(2) . .
C3 Ru2 C4 37.4(3) . .
C5 Ru2 C4 80.5(3) . .
C6 Ru2 C4 69.0(3) . .
C7 Ru2 C4 38.9(3) . .
O1 Ru2 C8 165.1(3) . .
N1 Ru2 C8 97.9(2) . .
O2 Ru2 C8 115.9(3) . .
C3 Ru2 C8 80.4(3) . .
C5 Ru2 C8 38.2(3) . .
C6 Ru2 C8 69.0(3) . .
C7 Ru2 C8 37.2(3) . .
C4 Ru2 C8 68.1(3) . .
F3 P1 F5 92.1(4) . .
F3 P1 F2 89.9(3) . .
F5 P1 F2 178.0(4) . .
F3 P1 F6 90.9(3) . .
F5 P1 F6 90.4(3) . .
F2 P1 F6 89.2(3) . .
F3 P1 F4 178.4(3) . .
F5 P1 F4 88.9(4) . .
F2 P1 F4 89.1(3) . .
F6 P1 F4 87.9(3) . .
F3 P1 F1 89.8(3) . .
F5 P1 F1 90.4(3) . .
F2 P1 F1 90.0(3) . .
F6 P1 F1 179.0(3) . .
F4 P1 F1 91.5(3) . .
F8 P2 F7 91.1(3) . .
F8 P2 F12 179.0(3) . .
F7 P2 F12 89.9(3) . .
F8 P2 F11 89.3(3) . .
F7 P2 F11 90.9(3) . .
F12 P2 F11 90.7(3) . .
F8 P2 F9 89.6(3) . .
F7 P2 F9 89.1(3) . .
F12 P2 F9 90.4(3) . .
F11 P2 F9 178.9(3) . .
F8 P2 F10 89.0(3) . .
F7 P2 F10 179.7(3) . .
F12 P2 F10 90.0(3) . .
F11 P2 F10 89.3(3) . .
F9 P2 F10 90.7(3) . .
C1 O1 Ru2 113.2(4) . .
C2 O2 Ru2 112.8(5) . .
C1 O3 Ru1 113.1(5) . .
C2 O4 Ru1 113.7(4) . .
C14 N1 C13 117.4(6) . .
C14 N1 Ru2 121.3(5) . .
C13 N1 Ru2 121.3(5) . .
C23 N2 C26 119.6(6) . .
C23 N2 Ru1 118.0(5) . 3
C26 N2 Ru1 122.2(5) . 3
O1 C1 O3 125.5(7) . .
O1 C1 C2 117.3(7) . .
O3 C1 C2 117.2(8) . .
O4 C2 O2 125.0(7) . .
O4 C2 C1 117.1(7) . .
O2 C2 C1 117.8(8) . .
C4 C3 C6 122.3(7) . .
C4 C3 Ru2 72.5(4) . .
C6 C3 Ru2 71.1(4) . .
C3 C4 C7 119.4(7) . .
C3 C4 Ru2 70.1(4) . .
C7 C4 Ru2 70.4(4) . .
C6 C5 C8 121.7(7) . .
C6 C5 Ru2 71.2(5) . .
C8 C5 Ru2 71.7(5) . .
C5 C6 C3 117.6(7) . .
C5 C6 C12 121.3(8) . .
C3 C6 C12 121.2(7) . .
C5 C6 Ru2 71.1(5) . .
C3 C6 Ru2 70.5(4) . .
C12 C6 Ru2 128.0(5) . .
C8 C7 C4 118.3(7) . .
C8 C7 C9 124.3(7) . .
C4 C7 C9 117.4(7) . .
C8 C7 Ru2 71.3(4) . .
C4 C7 Ru2 70.7(4) . .
C9 C7 Ru2 128.0(5) . .
C7 C8 C5 120.7(7) . .
C7 C8 Ru2 71.4(4) . .
C5 C8 Ru2 70.1(4) . .
C11 C9 C7 107.7(7) . .
C11 C9 C10 113.1(7) . .
C7 C9 C10 113.3(7) . .
N1 C13 C16 123.4(7) . .
N1 C14 C15 123.5(7) . .
C17 C15 C14 119.0(7) . .
C17 C16 C13 117.7(7) . .
C17 C16 C18 122.0(7) . .
C13 C16 C18 120.2(7) . .
C15 C17 C16 118.9(7) . .
C19 C18 C16 178.8(8) . .
C18 C19 C20 179.5(9) . .
C21 C20 C19 177.2(9) . .
C20 C21 C22 176.0(9) . .
C24 C22 C23 118.0(7) . .
C24 C22 C21 122.0(7) . .
C23 C22 C21 120.0(7) . .
N2 C23 C22 121.8(7) . .
C25 C24 C22 119.8(7) . .
C24 C25 C26 118.5(7) . .
N2 C26 C25 122.3(7) . .
C28 C27 C35 120.0(8) . .
C28 C27 Ru1 71.2(4) . .
C35 C27 Ru1 71.7(4) . .
C29 C28 C27 118.4(7) . .
C29 C28 C32 122.2(7) . .
C27 C28 C32 119.1(8) . .
C29 C28 Ru1 70.4(4) . .
C27 C28 Ru1 70.3(4) . .
C32 C28 Ru1 125.5(5) . .
C28 C29 C30 120.9(7) . .
C28 C29 Ru1 71.7(4) . .
C30 C29 Ru1 70.4(4) . .
C31 C30 C29 121.7(8) . .
C31 C30 Ru1 73.1(5) . .
C29 C30 Ru1 71.0(4) . .
C30 C31 C35 117.2(7) . .
C30 C31 C33 123.2(8) . .
C35 C31 C33 119.6(8) . .
C30 C31 Ru1 69.4(5) . .
C35 C31 Ru1 70.2(5) . .
C33 C31 Ru1 130.0(5) . .
C31 C33 C36 114.4(7) . .
C31 C33 C34 107.5(7) . .
C36 C33 C34 113.3(9) . .
C31 C35 C27 121.8(8) . .
C31 C35 Ru1 71.4(4) . .
C27 C35 Ru1 70.5(4) . .
O1N N1N O2N 165(2) . .
O1N N1N C1N 94(2) . .
O2N N1N C1N 95(2) . .

loop_
_geom_bond_atom_site_label_1
_geom_bond_atom_site_label_2
_geom_bond_distance
_geom_bond_site_symmetry_2
Ru1 O4 2.105(5) .
Ru1 O3 2.104(5) .
Ru1 N2 2.127(6) 3
Ru1 C30 2.160(8) .
Ru1 C29 2.168(7) .
Ru1 C27 2.174(8) .
Ru1 C28 2.184(7) .
Ru1 C35 2.190(8) .
Ru1 C31 2.206(8) .
Ru2 O1 2.112(5) .
Ru2 N1 2.109(6) .
Ru2 O2 2.110(6) .
Ru2 C3 2.166(7) .
Ru2 C5 2.171(8) .
Ru2 C6 2.172(8) .
Ru2 C7 2.194(7) .
Ru2 C4 2.197(7) .
Ru2 C8 2.192(7) .
P1 F3 1.576(6) .
P1 F5 1.580(5) .
P1 F2 1.591(5) .
P1 F6 1.617(5) .
P1 F4 1.607(6) .
P1 F1 1.596(5) .
P2 F8 1.595(5) .
P2 F7 1.595(5) .
P2 F12 1.590(5) .
P2 F11 1.599(5) .
P2 F9 1.611(6) .
P2 F10 1.607(5) .
O1 C1 1.261(9) .
O2 C2 1.264(8) .
O3 C1 1.271(9) .
O4 C2 1.257(9) .
N1 C14 1.340(9) .
N1 C13 1.331(9) .
N2 C23 1.326(9) .
N2 C26 1.345(9) .
N2 Ru1 2.127(6) 3
C1 C2 1.516(11) .
C3 C4 1.399(10) .
C3 C6 1.427(11) .
C4 C7 1.462(10) .
C5 C6 1.401(10) .
C5 C8 1.428(11) .
C6 C12 1.492(11) .
C7 C8 1.401(10) .
C7 C9 1.503(11) .
C9 C11 1.503(10) .
C9 C10 1.526(12) .
C13 C16 1.405(10) .
C14 C15 1.378(10) .
C15 C17 1.380(11) .
C16 C17 1.390(11) .
C16 C18 1.409(11) .
C18 C19 1.204(10) .
C19 C20 1.388(11) .
C20 C21 1.184(10) .
C21 C22 1.431(11) .
C22 C24 1.398(10) .
C22 C23 1.408(10) .
C24 C25 1.374(10) .
C25 C26 1.390(10) .
C27 C28 1.436(10) .
C27 C35 1.413(11) .
C28 C29 1.414(11) .
C28 C32 1.488(11) .
C29 C30 1.428(11) .
C30 C31 1.404(11) .
C31 C35 1.444(11) .
C31 C33 1.488(11) .
C33 C36 1.496(12) .
C33 C34 1.526(13) .
O1N N1N 1.103(14) .
O2N N1N 1.136(14) .
N1N C1N 1.32(5) .
